data_1503963
loop_
_publ_author_name
'Gromov, Alexey'
'Enev, Valentin'
'Mulzer, Johann'

_publ_section_title
;
 A desymmetrization approach toward highly oxygenated cis-decalins.
;
_journal_issue 13
_journal_name_full 'Organic letters'
_journal_page_first 2884
_journal_page_last 2886
_journal_paper_doi 10.1021/ol900834c
_journal_volume 11
_journal_year 2009
_chemical_absolute_configuration syn
_chemical_formula_moiety 'C20 H24 O5'
_chemical_formula_sum 'C20 H24 O5'
_chemical_formula_weight 344.39
_chemical_name_systematic
; 
(1aR,2R,3R,3aS,7aR,7bS)-3-(4-Methoxy-benzyloxy)-2-
methoxymethyl-1a,3,3a,7,7a,7b-hexahydro-2H-1-oxa-
cyclopropa[a]naphthalen-4-one
;
_space_group_IT_number 19
_symmetry_cell_setting orthorhombic
_symmetry_space_group_name_Hall 'P 2ac 2ab'
_symmetry_space_group_name_H-M 'P 21 21 21'
_atom_sites_solution_hydrogens geom
_atom_sites_solution_primary direct
_atom_sites_solution_secondary difmap
_audit_creation_method SHELXL-97
_cell_angle_alpha 90.00
_cell_angle_beta 90.00
_cell_angle_gamma 90.00
_cell_formula_units_Z 4
_cell_length_a 6.9194(2)
_cell_length_b 7.8312(2)
_cell_length_c 30.9251(9)
_cell_measurement_reflns_used 877
_cell_measurement_temperature 100(2)
_cell_measurement_theta_max 29.71
_cell_measurement_theta_min 5.20
_cell_volume 1675.74(8)
_computing_structure_refinement 'SHELXL-97 (Sheldrick, 1997)'
_computing_structure_solution 'SHELXS-97 (Sheldrick, 1990)'
_diffrn_ambient_temperature 100(2)
_diffrn_measured_fraction_theta_full 0.994
_diffrn_measured_fraction_theta_max 0.994
_diffrn_measurement_device_type 'Bruker X8 APEXII CCD'
_diffrn_measurement_method '\f- and \w-scans'
_diffrn_radiation_monochromator graphite
_diffrn_radiation_source 'fine-focus sealed tube'
_diffrn_radiation_type MoK\a
_diffrn_radiation_wavelength 0.71073
_diffrn_reflns_av_R_equivalents 0.0465
_diffrn_reflns_av_sigmaI/netI 0.0167
_diffrn_reflns_limit_h_max 9
_diffrn_reflns_limit_h_min -9
_diffrn_reflns_limit_k_max 11
_diffrn_reflns_limit_k_min -11
_diffrn_reflns_limit_l_max 43
_diffrn_reflns_limit_l_min -43
_diffrn_reflns_number 117654
_diffrn_reflns_theta_full 30.10
_diffrn_reflns_theta_max 30.10
_diffrn_reflns_theta_min 2.92
_exptl_absorpt_coefficient_mu 0.097
_exptl_absorpt_correction_T_max 0.9789
_exptl_absorpt_correction_T_min 0.9668
_exptl_absorpt_correction_type multi-scan
_exptl_absorpt_process_details SADABS
_exptl_crystal_colour colorless
_exptl_crystal_density_diffrn 1.365
_exptl_crystal_density_meas ?
_exptl_crystal_density_method 'not measured'
_exptl_crystal_description block
_exptl_crystal_F_000 736
_exptl_crystal_size_max 0.35
_exptl_crystal_size_mid 0.28
_exptl_crystal_size_min 0.22
_refine_diff_density_max 0.282
_refine_diff_density_min -0.189
_refine_diff_density_rms 0.043
_refine_ls_abs_structure_details 'Flack H D (1983), Acta Cryst. A39, 876-881'
_refine_ls_abs_structure_Flack 0.2(6)
_refine_ls_extinction_method none
_refine_ls_goodness_of_fit_ref 1.021
_refine_ls_hydrogen_treatment constr
_refine_ls_matrix_type full
_refine_ls_number_parameters 226
_refine_ls_number_reflns 4901
_refine_ls_number_restraints 0
_refine_ls_restrained_S_all 1.021
_refine_ls_R_factor_all 0.0339
_refine_ls_R_factor_gt 0.0310
_refine_ls_shift/su_max 0.001
_refine_ls_shift/su_mean 0.000
_refine_ls_structure_factor_coef Fsqd
_refine_ls_weighting_details 'calc w=1/[\s^2^(Fo^2^)+(0.0521P)^2^+0.2770P] where P=(Fo^2^+2Fc^2^)/3'
_refine_ls_weighting_scheme calc
_refine_ls_wR_factor_gt 0.0810
_refine_ls_wR_factor_ref 0.0830
_reflns_number_gt 4625
_reflns_number_total 4901
_reflns_threshold_expression >2sigma(I)
_cod_data_source_file ol900834c_si_001.cif
_cod_data_source_block algr642
_cod_depositor_comments
;
The following automatic conversions were performed:

'_exptl_crystal_density_meas' value 'not measured' was changed to '?'
- the value is perceived as not measured.

Automatic conversion script
Id: cif_fix_values 3008 2015-01-20 13:52:24Z robertas 
;
_cod_original_sg_symbol_H-M P212121
_cod_database_code 1503963

loop_
_symmetry_equiv_pos_as_xyz
'x, y, z'
'-x+1/2, -y, z+1/2'
'-x, y+1/2, -z+1/2'
'x+1/2, -y+1/2, -z'

loop_
_atom_site_label
_atom_site_type_symbol
_atom_site_fract_x
_atom_site_fract_y
_atom_site_fract_z
_atom_site_U_iso_or_equiv
_atom_site_adp_type
_atom_site_occupancy
_atom_site_symmetry_multiplicity
_atom_site_calc_flag
_atom_site_refinement_flags
O1 O 0.92186(12) 0.58234(10) 0.87619(3) 0.02102(17) Uani 1 1 d .
O2 O 0.63579(11) 0.21310(10) 0.85569(2) 0.01544(15) Uani 1 1 d .
O3 O 0.97018(11) -0.14047(11) 0.95701(3) 0.02041(17) Uani 1 1 d .
O4 O -0.05388(11) -0.11228(11) 0.75597(3) 0.01927(16) Uani 1 1 d .
O5 O 0.65705(11) 0.13364(10) 0.98744(2) 0.01821(15) Uani 1 1 d .
C1 C 0.76101(15) 0.53320(13) 0.88721(3) 0.01477(19) Uani 1 1 d .
C2 C 0.58539(16) 0.61819(14) 0.87153(3) 0.0172(2) Uani 1 1 d .
H2 H 0.5983 0.7188 0.8546 0.021 Uiso 1 1 calc R
C3 C 0.40773(15) 0.55936(14) 0.88012(3) 0.0174(2) Uani 1 1 d .
H3 H 0.3006 0.6174 0.8677 0.021 Uiso 1 1 calc R
C4 C 0.36845(14) 0.40796(13) 0.90800(3) 0.01581(19) Uani 1 1 d .
H4A H 0.3398 0.3082 0.8894 0.019 Uiso 1 1 calc R
H4B H 0.2529 0.4308 0.9260 0.019 Uiso 1 1 calc R
C5 C 0.54016(14) 0.36476(13) 0.93774(3) 0.01436(18) Uani 1 1 d .
H5 H 0.5402 0.4510 0.9616 0.017 Uiso 1 1 calc R
C6 C 0.73976(14) 0.37507(12) 0.91559(3) 0.01270(17) Uani 1 1 d .
H6 H 0.8400 0.3817 0.9388 0.015 Uiso 1 1 calc R
C7 C 0.78442(14) 0.21740(13) 0.88777(3) 0.01264(18) Uani 1 1 d .
H7 H 0.9127 0.2326 0.8734 0.015 Uiso 1 1 calc R
C8 C 0.78583(14) 0.05120(13) 0.91415(3) 0.01363(18) Uani 1 1 d .
H8 H 0.7631 -0.0441 0.8932 0.016 Uiso 1 1 calc R
C9 C 0.62443(15) 0.04322(14) 0.94713(3) 0.01488(19) Uani 1 1 d .
H9 H 0.5579 -0.0696 0.9498 0.018 Uiso 1 1 calc R
C10 C 0.50679(15) 0.19323(14) 0.95832(3) 0.01595(19) Uani 1 1 d .
H10 H 0.3710 0.1689 0.9675 0.019 Uiso 1 1 calc R
C11 C 0.67419(14) 0.11036(13) 0.81844(3) 0.01443(18) Uani 1 1 d .
H11A H 0.7531 0.0099 0.8266 0.017 Uiso 1 1 calc R
H11B H 0.7461 0.1774 0.7966 0.017 Uiso 1 1 calc R
C12 C 0.48279(14) 0.05376(13) 0.80040(3) 0.01360(18) Uani 1 1 d .
C13 C 0.34772(15) -0.02582(13) 0.82736(3) 0.01481(19) Uani 1 1 d .
H13 H 0.3781 -0.0424 0.8570 0.018 Uiso 1 1 calc R
C14 C 0.17072(15) -0.08092(13) 0.81177(3) 0.01609(19) Uani 1 1 d .
H14 H 0.0813 -0.1358 0.8305 0.019 Uiso 1 1 calc R
C15 C 0.12482(14) -0.05500(13) 0.76816(3) 0.01455(18) Uani 1 1 d .
C16 C 0.25598(15) 0.02489(13) 0.74078(3) 0.01583(19) Uani 1 1 d .
H16 H 0.2250 0.0428 0.7112 0.019 Uiso 1 1 calc R
C17 C 0.43397(15) 0.07859(13) 0.75724(3) 0.01543(19) Uani 1 1 d .
H17 H 0.5236 0.1333 0.7385 0.019 Uiso 1 1 calc R
C18 C -0.11384(16) -0.07779(15) 0.71262(4) 0.0196(2) Uani 1 1 d .
H18A H -0.2433 -0.1251 0.7079 0.029 Uiso 1 1 calc R
H18B H -0.0227 -0.1305 0.6924 0.029 Uiso 1 1 calc R
H18C H -0.1166 0.0459 0.7079 0.029 Uiso 1 1 calc R
C19 C 0.98168(14) 0.01838(13) 0.93506(4) 0.01544(19) Uani 1 1 d .
H19A H 1.0840 0.0143 0.9127 0.019 Uiso 1 1 calc R
H19B H 1.0131 0.1109 0.9557 0.019 Uiso 1 1 calc R
C20 C 1.15537(17) -0.20550(15) 0.96791(4) 0.0217(2) Uani 1 1 d .
H20A H 1.1408 -0.3149 0.9829 0.033 Uiso 1 1 calc R
H20B H 1.2220 -0.1242 0.9868 0.033 Uiso 1 1 calc R
H20C H 1.2312 -0.2223 0.9415 0.033 Uiso 1 1 calc R

loop_
_atom_site_aniso_label
_atom_site_aniso_U_11
_atom_site_aniso_U_22
_atom_site_aniso_U_33
_atom_site_aniso_U_23
_atom_site_aniso_U_13
_atom_site_aniso_U_12
O1 0.0169(3) 0.0197(4) 0.0264(4) 0.0029(3) 0.0022(3) -0.0031(3)
O2 0.0157(3) 0.0181(3) 0.0125(3) -0.0042(3) -0.0039(3) 0.0041(3)
O3 0.0171(3) 0.0194(4) 0.0247(4) 0.0097(3) 0.0000(3) 0.0025(3)
O4 0.0168(3) 0.0240(4) 0.0171(4) -0.0008(3) -0.0024(3) -0.0054(3)
O5 0.0185(3) 0.0236(4) 0.0126(3) 0.0007(3) -0.0014(3) 0.0005(3)
C1 0.0165(4) 0.0129(4) 0.0149(5) -0.0025(4) 0.0000(4) -0.0008(4)
C2 0.0187(5) 0.0143(4) 0.0185(5) 0.0005(4) -0.0005(4) 0.0018(4)
C3 0.0169(5) 0.0171(5) 0.0182(5) -0.0014(4) -0.0013(4) 0.0029(4)
C4 0.0116(4) 0.0173(5) 0.0186(5) -0.0007(4) 0.0000(3) 0.0009(4)
C5 0.0143(4) 0.0158(4) 0.0130(4) -0.0014(4) 0.0010(3) 0.0004(4)
C6 0.0120(4) 0.0139(4) 0.0121(4) -0.0009(4) -0.0013(3) -0.0011(3)
C7 0.0122(4) 0.0142(4) 0.0115(4) 0.0001(3) -0.0009(3) 0.0008(3)
C8 0.0139(4) 0.0134(4) 0.0135(4) 0.0010(4) -0.0008(3) -0.0012(3)
C9 0.0137(4) 0.0168(4) 0.0142(4) 0.0015(4) -0.0011(3) -0.0022(4)
C10 0.0131(4) 0.0202(5) 0.0145(4) 0.0012(4) 0.0004(4) -0.0006(4)
C11 0.0143(4) 0.0167(4) 0.0123(4) -0.0021(4) 0.0003(3) 0.0007(4)
C12 0.0137(4) 0.0133(4) 0.0138(4) -0.0017(3) 0.0000(3) 0.0017(3)
C13 0.0169(4) 0.0153(4) 0.0122(4) 0.0016(3) -0.0001(4) 0.0023(4)
C14 0.0157(4) 0.0160(5) 0.0165(5) 0.0010(3) 0.0024(4) 0.0004(4)
C15 0.0142(4) 0.0135(4) 0.0160(4) -0.0023(4) -0.0001(3) 0.0008(3)
C16 0.0178(5) 0.0174(5) 0.0123(4) -0.0006(4) -0.0010(4) -0.0003(4)
C17 0.0163(4) 0.0165(4) 0.0135(4) 0.0000(3) 0.0004(4) -0.0003(4)
C18 0.0182(5) 0.0230(5) 0.0175(5) -0.0020(4) -0.0038(4) -0.0008(4)
C19 0.0130(4) 0.0169(4) 0.0165(5) 0.0041(4) -0.0001(4) 0.0007(3)
C20 0.0213(5) 0.0212(5) 0.0226(5) 0.0052(4) 0.0018(4) 0.0084(4)

loop_
_atom_type_symbol
_atom_type_description
_atom_type_scat_dispersion_real
_atom_type_scat_dispersion_imag
_atom_type_scat_source
C C 0.0033 0.0016 'International Tables Vol C Tables 4.2.6.8 and 6.1.1.4'
H H 0.0000 0.0000 'International Tables Vol C Tables 4.2.6.8 and 6.1.1.4'
O O 0.0106 0.0060 'International Tables Vol C Tables 4.2.6.8 and 6.1.1.4'

loop_
_geom_angle_atom_site_label_1
_geom_angle_atom_site_label_2
_geom_angle_atom_site_label_3
_geom_angle
C7 O2 C11 116.02(8)
C20 O3 C19 112.17(8)
C15 O4 C18 117.31(8)
C9 O5 C10 60.85(7)
O1 C1 C2 121.15(10)
O1 C1 C6 120.16(9)
C2 C1 C6 118.60(9)
C3 C2 C1 122.56(10)
C3 C2 H2 118.7
C1 C2 H2 118.7
C2 C3 C4 123.75(10)
C2 C3 H3 118.1
C4 C3 H3 118.1
C3 C4 C5 112.30(9)
C3 C4 H4A 109.1
C5 C4 H4A 109.1
C3 C4 H4B 109.1
C5 C4 H4B 109.1
H4A C4 H4B 107.9
C10 C5 C4 109.29(8)
C10 C5 C6 111.82(8)
C4 C5 C6 114.43(8)
C10 C5 H5 107.0
C4 C5 H5 107.0
C6 C5 H5 107.0
C1 C6 C7 108.12(8)
C1 C6 C5 112.59(8)
C7 C6 C5 112.73(8)
C1 C6 H6 107.7
C7 C6 H6 107.7
C5 C6 H6 107.7
O2 C7 C8 110.68(8)
O2 C7 C6 105.24(8)
C8 C7 C6 112.64(8)
O2 C7 H7 109.4
C8 C7 H7 109.4
C6 C7 H7 109.4
C9 C8 C19 111.30(8)
C9 C8 C7 112.84(8)
C19 C8 C7 111.96(8)
C9 C8 H8 106.8
C19 C8 H8 106.8
C7 C8 H8 106.8
O5 C9 C10 59.62(6)
O5 C9 C8 116.35(8)
C10 C9 C8 122.27(9)
O5 C9 H9 115.6
C10 C9 H9 115.6
C8 C9 H9 115.6
O5 C10 C9 59.53(6)
O5 C10 C5 116.05(9)
C9 C10 C5 121.94(9)
O5 C10 H10 115.8
C9 C10 H10 115.8
C5 C10 H10 115.8
O2 C11 C12 107.52(8)
O2 C11 H11A 110.2
C12 C11 H11A 110.2
O2 C11 H11B 110.2
C12 C11 H11B 110.2
H11A C11 H11B 108.5
C17 C12 C13 118.18(9)
C17 C12 C11 121.93(9)
C13 C12 C11 119.90(9)
C14 C13 C12 121.46(9)
C14 C13 H13 119.3
C12 C13 H13 119.3
C13 C14 C15 119.39(9)
C13 C14 H14 120.3
C15 C14 H14 120.3
O4 C15 C16 124.74(9)
O4 C15 C14 115.00(9)
C16 C15 C14 120.25(9)
C15 C16 C17 119.28(10)
C15 C16 H16 120.4
C17 C16 H16 120.4
C12 C17 C16 121.44(10)
C12 C17 H17 119.3
C16 C17 H17 119.3
O4 C18 H18A 109.5
O4 C18 H18B 109.5
H18A C18 H18B 109.5
O4 C18 H18C 109.5
H18A C18 H18C 109.5
H18B C18 H18C 109.5
O3 C19 C8 107.52(8)
O3 C19 H19A 110.2
C8 C19 H19A 110.2
O3 C19 H19B 110.2
C8 C19 H19B 110.2
H19A C19 H19B 108.5
O3 C20 H20A 109.5
O3 C20 H20B 109.5
H20A C20 H20B 109.5
O3 C20 H20C 109.5
H20A C20 H20C 109.5
H20B C20 H20C 109.5

loop_
_geom_bond_atom_site_label_1
_geom_bond_atom_site_label_2
_geom_bond_distance
O1 C1 1.2260(13)
O2 C7 1.4294(12)
O2 C11 1.4301(12)
O3 C20 1.4194(13)
O3 C19 1.4195(12)
O4 C15 1.3683(12)
O4 C18 1.4290(13)
O5 C9 1.4512(12)
O5 C10 1.4525(13)
C1 C2 1.4680(15)
C1 C6 1.5248(14)
C2 C3 1.3395(15)
C2 H2 0.9500
C3 C4 1.4910(15)
C3 H3 0.9500
C4 C5 1.5401(14)
C4 H4A 0.9900
C4 H4B 0.9900
C5 C10 1.5041(15)
C5 C6 1.5439(14)
C5 H5 1.0000
C6 C7 1.5362(14)
C6 H6 1.0000
C7 C8 1.5361(14)
C7 H7 1.0000
C8 C9 1.5138(14)
C8 C19 1.5234(14)
C8 H8 1.0000
C9 C10 1.4704(15)
C9 H9 1.0000
C10 H10 1.0000
C11 C12 1.5039(14)
C11 H11A 0.9900
C11 H11B 0.9900
C12 C17 1.3903(14)
C12 C13 1.3990(14)
C13 C14 1.3852(14)
C13 H13 0.9500
C14 C15 1.4004(14)
C14 H14 0.9500
C15 C16 1.3898(15)
C16 C17 1.3975(15)
C16 H16 0.9500
C17 H17 0.9500
C18 H18A 0.9800
C18 H18B 0.9800
C18 H18C 0.9800
C19 H19A 0.9900
C19 H19B 0.9900
C20 H20A 0.9800
C20 H20B 0.9800
C20 H20C 0.9800

loop_
_geom_torsion_atom_site_label_1
_geom_torsion_atom_site_label_2
_geom_torsion_atom_site_label_3
_geom_torsion_atom_site_label_4
_geom_torsion
O1 C1 C2 C3 174.46(11)
C6 C1 C2 C3 -2.00(16)
C1 C2 C3 C4 3.09(17)
C2 C3 C4 C5 19.60(15)
C3 C4 C5 C10 -169.05(8)
C3 C4 C5 C6 -42.78(12)
O1 C1 C6 C7 -72.85(12)
C2 C1 C6 C7 103.65(10)
O1 C1 C6 C5 161.94(10)
C2 C1 C6 C5 -21.56(13)
C10 C5 C6 C1 168.76(8)
C4 C5 C6 C1 43.81(11)
C10 C5 C6 C7 46.10(11)
C4 C5 C6 C7 -78.84(11)
C11 O2 C7 C8 -75.88(10)
C11 O2 C7 C6 162.16(8)
C1 C6 C7 O2 -64.64(9)
C5 C6 C7 O2 60.48(10)
C1 C6 C7 C8 174.68(8)
C5 C6 C7 C8 -60.20(11)
O2 C7 C8 C9 -76.51(10)
C6 C7 C8 C9 41.00(11)
O2 C7 C8 C19 156.99(8)
C6 C7 C8 C19 -85.50(10)
C10 O5 C9 C8 113.60(10)
C19 C8 C9 O5 45.81(12)
C7 C8 C9 O5 -81.04(11)
C19 C8 C9 C10 115.04(10)
C7 C8 C9 C10 -11.81(13)
C9 O5 C10 C5 -113.30(10)
C8 C9 C10 O5 -103.79(10)
O5 C9 C10 C5 103.52(11)
C8 C9 C10 C5 -0.27(15)
C4 C5 C10 O5 179.90(8)
C6 C5 C10 O5 52.15(11)
C4 C5 C10 C9 111.03(11)
C6 C5 C10 C9 -16.72(13)
C7 O2 C11 C12 153.36(8)
O2 C11 C12 C17 127.28(10)
O2 C11 C12 C13 -52.46(12)
C17 C12 C13 C14 0.82(15)
C11 C12 C13 C14 -179.43(9)
C12 C13 C14 C15 -0.65(15)
C18 O4 C15 C16 -4.02(15)
C18 O4 C15 C14 175.49(9)
C13 C14 C15 O4 -179.37(9)
C13 C14 C15 C16 0.16(15)
O4 C15 C16 C17 179.62(9)
C14 C15 C16 C17 0.14(16)
C13 C12 C17 C16 -0.50(15)
C11 C12 C17 C16 179.75(9)
C15 C16 C17 C12 0.04(16)
C20 O3 C19 C8 164.44(9)
C9 C8 C19 O3 55.04(11)
C7 C8 C19 O3 -177.63(8)

loop_
_cod_related_entry_id
_cod_related_entry_database
_cod_related_entry_code
1 ChemSpider 26591205
